data_7707469
loop_
_publ_author_name
'Pan, Yanlin'
'Cui, Jie'
'Wei, Yongliang'
'Xu, Zhaochao'
'Wang, Tongdao'

_publ_section_title
;
 B-H and O-H bonds activation <i>via</i> a single electron transfer of
 frustrated radical pairs.
;
_journal_issue 25
_journal_name_full 'Dalton transactions (Cambridge, England : 2003)'
_journal_page_first 8947
_journal_page_last 8954
_journal_paper_doi 10.1039/d1dt01169c
_journal_volume 50
_journal_year 2021
_chemical_formula_moiety 'C22 H22 B F10 N O2'
_chemical_formula_sum 'C22 H22 B F10 N O2'
_chemical_formula_weight 533.21
_space_group_crystal_system triclinic
_space_group_IT_number 2
_space_group_name_Hall '-P 1'
_space_group_name_H-M_alt 'P -1'
_atom_sites_solution_hydrogens mixed
_atom_sites_solution_primary dual
_audit_creation_date 2021-02-23
_audit_creation_method
;
Olex2 1.2
(compiled 2018.05.29 svn.r3508 for OlexSys, GUI svn.r5506)
;
_audit_update_record
;
2021-05-21 deposited with the CCDC.	2021-05-21 downloaded from the CCDC.
;
_cell_angle_alpha 114.2010(10)
_cell_angle_beta 95.4820(10)
_cell_angle_gamma 110.8550(10)
_cell_formula_units_Z 2
_cell_length_a 10.4834(2)
_cell_length_b 11.7933(3)
_cell_length_c 11.9729(3)
_cell_measurement_reflns_used 5359
_cell_measurement_temperature 173
_cell_measurement_theta_max 31.079
_cell_measurement_theta_min 2.270
_cell_volume 1210.01(5)
_computing_cell_refinement 'SAINT v8.34A (Bruker, 2013)'
_computing_data_collection 'Bruker APEX2'
_computing_data_reduction 'SAINT v8.34A (Bruker, 2013)'
_computing_molecular_graphics 'Olex2 (Dolomanov et al., 2009)'
_computing_publication_material 'Olex2 (Dolomanov et al., 2009)'
_computing_structure_refinement 'ShelXL (Sheldrick, 2015)'
_computing_structure_solution 'ShelXT (Sheldrick, 2015)'
_diffrn_ambient_temperature 173
_diffrn_measured_fraction_theta_full 0.985
_diffrn_measured_fraction_theta_max 0.767
_diffrn_measurement_device_type 'CCD Area Detector'
_diffrn_radiation_type MoK\a
_diffrn_radiation_wavelength 0.71073
_diffrn_reflns_av_R_equivalents 0.0182
_diffrn_reflns_av_unetI/netI 0.0304
_diffrn_reflns_Laue_measured_fraction_full 0.985
_diffrn_reflns_Laue_measured_fraction_max 0.767
_diffrn_reflns_limit_h_max 12
_diffrn_reflns_limit_h_min -14
_diffrn_reflns_limit_k_max 16
_diffrn_reflns_limit_k_min -15
_diffrn_reflns_limit_l_max 17
_diffrn_reflns_limit_l_min -10
_diffrn_reflns_number 11307
_diffrn_reflns_point_group_measured_fraction_full 0.985
_diffrn_reflns_point_group_measured_fraction_max 0.767
_diffrn_reflns_theta_full 25.242
_diffrn_reflns_theta_max 31.790
_diffrn_reflns_theta_min 1.944
_exptl_absorpt_coefficient_mu 0.144
_exptl_absorpt_correction_T_max 0.7463
_exptl_absorpt_correction_T_min 0.6750
_exptl_absorpt_correction_type multi-scan
_exptl_absorpt_process_details
'SADABS-2014/5 (Bruker,2014/5) was used for absorption correction. wR2(int) was 0.0850 before and 0.0313 after correction. The Ratio of minimum to maximum transmission is 0.9045. The \l/2 correction factor is 0.00150.'
_exptl_crystal_colour 'clear light colourless'
_exptl_crystal_colour_lustre clear
_exptl_crystal_colour_modifier light
_exptl_crystal_colour_primary colourless
_exptl_crystal_density_diffrn 1.463
_exptl_crystal_description cube
_exptl_crystal_F_000 544
_exptl_crystal_size_max 0.6
_exptl_crystal_size_mid 0.43
_exptl_crystal_size_min 0.26
_refine_diff_density_max 0.459
_refine_diff_density_min -0.276
_refine_diff_density_rms 0.054
_refine_ls_extinction_method none
_refine_ls_goodness_of_fit_ref 1.063
_refine_ls_hydrogen_treatment mixed
_refine_ls_matrix_type full
_refine_ls_number_parameters 334
_refine_ls_number_reflns 6343
_refine_ls_number_restraints 0
_refine_ls_restrained_S_all 1.063
_refine_ls_R_factor_all 0.0440
_refine_ls_R_factor_gt 0.0368
_refine_ls_shift/su_max 0.000
_refine_ls_shift/su_mean 0.000
_refine_ls_structure_factor_coef Fsqd
_refine_ls_weighting_details 'w=1/[\s^2^(Fo^2^)+(0.0580P)^2^+0.2933P] where P=(Fo^2^+2Fc^2^)/3'
_refine_ls_weighting_scheme calc
_refine_ls_wR_factor_gt 0.1037
_refine_ls_wR_factor_ref 0.1097
_reflns_Friedel_coverage 0.000
_reflns_number_gt 5340
_reflns_number_total 6343
_reflns_threshold_expression 'I > 2\s(I)'
_cod_data_source_file d1dt01169c2.cif
_cod_data_source_block 19apr30c_0m
_cod_depositor_comments 'Adding full bibliography for 7707468--7707473.cif.'
_cod_database_code 7707469
_shelx_shelxl_version_number 2018/3
_shelx_space_group_comment
;
The symmetry employed for this shelxl refinement is uniquely defined
by the following loop, which should always be used as a source of
symmetry information in preference to the above space-group names.
They are only intended as comments.
;
_shelx_estimated_absorpt_t_max 0.963
_shelx_estimated_absorpt_t_min 0.918
_olex2_refinement_description
;
1. Fixed Uiso
 At 1.2 times of:
  All C(H,H) groups
 At 1.5 times of:
  All C(H,H,H) groups
2.a Secondary CH2 refined with riding coordinates:
 C12(H00N,H00O), C14(H00S,H00T), C13(H01A,H01B)
2.b Idealised Me refined as rotating group:
 C1(H00A,H00B,H00C), C16(H00D,H00F,H00G), C18(H00H,H00I,H00J), C19(H00K,H00L,
 H00M), C17(H00P,H00Q,H00R)
;
_olex2_submission_special_instructions 'No special instructions were received'

loop_
_space_group_symop_operation_xyz
'x, y, z'
'-x, -y, -z'

loop_
_atom_site_label
_atom_site_type_symbol
_atom_site_fract_x
_atom_site_fract_y
_atom_site_fract_z
_atom_site_U_iso_or_equiv
_atom_site_adp_type
_atom_site_occupancy
_atom_site_site_symmetry_order
_atom_site_calc_flag
_atom_site_refinement_flags_posn
_atom_site_refinement_flags_adp
_atom_site_refinement_flags_occupancy
_atom_site_disorder_assembly
_atom_site_disorder_group
F36 F 0.78832(8) 0.48816(8) 0.45005(7) 0.01971(16) Uani 1 1 d . . . . .
F32 F 0.68749(8) 0.07660(8) 0.07343(7) 0.02113(16) Uani 1 1 d . . . . .
F22 F 0.89277(8) 0.35793(8) 0.09450(7) 0.02097(16) Uani 1 1 d . . . . .
F33 F 0.80584(9) -0.00625(8) 0.21011(8) 0.02645(18) Uani 1 1 d . . . . .
F35 F 0.91118(9) 0.40402(9) 0.58596(7) 0.02797(19) Uani 1 1 d . . . . .
F26 F 0.66941(8) 0.64003(8) 0.30203(8) 0.02431(17) Uani 1 1 d . . . . .
F23 F 1.11146(8) 0.58071(10) 0.12448(8) 0.0303(2) Uani 1 1 d . . . . .
O2 O 0.55822(8) 0.23298(9) 0.05103(8) 0.01423(17) Uani 1 1 d . . . . .
O1 O 0.53711(8) 0.37432(8) 0.25199(8) 0.01325(16) Uani 1 1 d . . . . .
F34 F 0.92115(10) 0.15458(10) 0.46784(8) 0.0341(2) Uani 1 1 d . . . . .
F25 F 0.88825(10) 0.85811(9) 0.32989(10) 0.0357(2) Uani 1 1 d . . . . .
F24 F 1.11143(9) 0.83398(10) 0.23971(10) 0.0406(3) Uani 1 1 d . . . . .
N1 N 0.39244(10) 0.28231(11) 0.18519(10) 0.01342(19) Uani 1 1 d . . . . .
C31 C 0.72717(11) 0.28555(12) 0.25509(11) 0.0128(2) Uani 1 1 d . . . . .
C32 C 0.73809(12) 0.16184(12) 0.20071(11) 0.0147(2) Uani 1 1 d . . . . .
C21 C 0.76549(12) 0.48414(12) 0.19230(11) 0.0141(2) Uani 1 1 d . . . . .
C36 C 0.78980(12) 0.36361(12) 0.38610(11) 0.0148(2) Uani 1 1 d . . . . .
C22 C 0.88413(12) 0.47971(13) 0.15066(12) 0.0171(2) Uani 1 1 d . . . . .
C11 C 0.32792(12) 0.20134(12) 0.25573(11) 0.0155(2) Uani 1 1 d . . . . .
C15 C 0.31530(12) 0.35814(13) 0.15098(11) 0.0166(2) Uani 1 1 d . . . . .
C35 C 0.85435(13) 0.32303(13) 0.45897(11) 0.0188(2) Uani 1 1 d . . . . .
C26 C 0.77352(13) 0.61634(13) 0.25289(12) 0.0179(2) Uani 1 1 d . . . . .
C33 C 0.80064(13) 0.11589(13) 0.26962(12) 0.0177(2) Uani 1 1 d . . . . .
C34 C 0.85941(14) 0.19738(14) 0.40008(12) 0.0210(3) Uani 1 1 d . . . . .
C1 C 0.58852(13) 0.22785(13) -0.06315(11) 0.0185(2) Uani 1 1 d . . . . .
H00A H 0.503272 0.160892 -0.135409 0.028 Uiso 1 1 calc GR . . . .
H00B H 0.665690 0.199778 -0.075946 0.028 Uiso 1 1 calc GR . . . .
H00C H 0.617577 0.319333 -0.057174 0.028 Uiso 1 1 calc GR . . . .
C23 C 0.99932(13) 0.59381(15) 0.16494(12) 0.0216(3) Uani 1 1 d . . . . .
C16 C 0.40382(13) 0.11072(13) 0.24819(12) 0.0178(2) Uani 1 1 d . . . . .
H00D H 0.410978 0.066092 0.161228 0.027 Uiso 1 1 calc GR . . . .
H00F H 0.349786 0.039967 0.270301 0.027 Uiso 1 1 calc GR . . . .
H00G H 0.499502 0.167830 0.308187 0.027 Uiso 1 1 calc GR . . . .
C18 C 0.38071(13) 0.39881(14) 0.05667(12) 0.0206(3) Uani 1 1 d . . . . .
H00H H 0.481096 0.464684 0.098631 0.031 Uiso 1 1 calc GR . . . .
H00I H 0.329570 0.441533 0.027799 0.031 Uiso 1 1 calc GR . . . .
H00J H 0.373411 0.316302 -0.016942 0.031 Uiso 1 1 calc GR . . . .
C19 C 0.33325(14) 0.48707(14) 0.26946(13) 0.0214(3) Uani 1 1 d . . . . .
H00K H 0.270206 0.459905 0.318429 0.032 Uiso 1 1 calc GR . . . .
H00L H 0.308784 0.547095 0.243321 0.032 Uiso 1 1 calc GR . . . .
H00M H 0.432252 0.536869 0.322595 0.032 Uiso 1 1 calc GR . . . .
C12 C 0.16986(13) 0.10940(14) 0.18278(13) 0.0226(3) Uani 1 1 d . . . . .
H00N H 0.161988 0.035177 0.099789 0.027 Uiso 1 1 calc R . . . .
H00O H 0.123718 0.065095 0.231938 0.027 Uiso 1 1 calc R . . . .
C24 C 1.00014(14) 0.72123(14) 0.22375(14) 0.0256(3) Uani 1 1 d . . . . .
C17 C 0.35081(14) 0.29872(14) 0.39527(12) 0.0210(3) Uani 1 1 d . . . . .
H00P H 0.449144 0.370619 0.431866 0.031 Uiso 1 1 calc GR . . . .
H00Q H 0.332710 0.246563 0.442677 0.031 Uiso 1 1 calc GR . . . .
H00R H 0.285290 0.341624 0.400999 0.031 Uiso 1 1 calc GR . . . .
C14 C 0.15876(13) 0.25440(15) 0.08276(13) 0.0221(3) Uani 1 1 d . . . . .
H00S H 0.105083 0.302814 0.066417 0.027 Uiso 1 1 calc R . . . .
H00T H 0.152478 0.182282 -0.000896 0.027 Uiso 1 1 calc R . . . .
C25 C 0.88704(14) 0.73372(13) 0.26907(13) 0.0236(3) Uani 1 1 d . . . . .
C13 C 0.08932(13) 0.18550(15) 0.15815(14) 0.0252(3) Uani 1 1 d . . . . .
H01A H -0.011064 0.119623 0.109489 0.030 Uiso 1 1 calc R . . . .
H01B H 0.090595 0.256085 0.240381 0.030 Uiso 1 1 calc R . . . .
B1 B 0.64316(13) 0.33981(13) 0.17851(12) 0.0124(2) Uani 1 1 d . . . . .
H1 H 0.3964(16) 0.2224(17) 0.1097(16) 0.017(4) Uiso 1 1 d . . . . .

loop_
_atom_site_aniso_label
_atom_site_aniso_U_11
_atom_site_aniso_U_22
_atom_site_aniso_U_33
_atom_site_aniso_U_23
_atom_site_aniso_U_13
_atom_site_aniso_U_12
F36 0.0248(4) 0.0172(4) 0.0148(3) 0.0034(3) 0.0039(3) 0.0121(3)
F32 0.0291(4) 0.0166(4) 0.0134(3) 0.0019(3) 0.0023(3) 0.0126(3)
F22 0.0190(3) 0.0249(4) 0.0248(4) 0.0135(3) 0.0112(3) 0.0124(3)
F33 0.0369(4) 0.0194(4) 0.0290(4) 0.0109(3) 0.0083(3) 0.0194(4)
F35 0.0349(4) 0.0321(5) 0.0128(3) 0.0067(3) -0.0010(3) 0.0172(4)
F26 0.0259(4) 0.0163(4) 0.0304(4) 0.0083(3) 0.0096(3) 0.0116(3)
F23 0.0149(3) 0.0468(5) 0.0354(5) 0.0287(4) 0.0104(3) 0.0083(3)
O2 0.0139(4) 0.0157(4) 0.0109(4) 0.0053(3) 0.0042(3) 0.0053(3)
O1 0.0094(3) 0.0127(4) 0.0137(4) 0.0039(3) 0.0025(3) 0.0037(3)
F34 0.0478(5) 0.0376(5) 0.0273(4) 0.0187(4) 0.0022(4) 0.0277(4)
F25 0.0390(5) 0.0132(4) 0.0465(5) 0.0135(4) 0.0000(4) 0.0065(4)
F24 0.0253(4) 0.0309(5) 0.0589(6) 0.0322(5) 0.0028(4) -0.0051(4)
N1 0.0109(4) 0.0148(5) 0.0129(4) 0.0056(4) 0.0032(3) 0.0050(4)
C31 0.0115(5) 0.0137(5) 0.0142(5) 0.0073(4) 0.0053(4) 0.0055(4)
C32 0.0147(5) 0.0152(6) 0.0134(5) 0.0063(5) 0.0045(4) 0.0060(4)
C21 0.0142(5) 0.0135(6) 0.0137(5) 0.0074(4) 0.0024(4) 0.0045(4)
C36 0.0149(5) 0.0142(6) 0.0156(5) 0.0063(5) 0.0052(4) 0.0073(4)
C22 0.0154(5) 0.0208(6) 0.0171(5) 0.0123(5) 0.0035(4) 0.0064(4)
C11 0.0149(5) 0.0149(6) 0.0154(5) 0.0072(5) 0.0071(4) 0.0048(4)
C15 0.0153(5) 0.0208(6) 0.0169(5) 0.0091(5) 0.0052(4) 0.0109(5)
C35 0.0203(5) 0.0217(6) 0.0125(5) 0.0066(5) 0.0031(4) 0.0094(5)
C26 0.0178(5) 0.0175(6) 0.0185(6) 0.0097(5) 0.0028(4) 0.0073(5)
C33 0.0205(5) 0.0152(6) 0.0210(6) 0.0087(5) 0.0075(5) 0.0108(5)
C34 0.0233(6) 0.0244(7) 0.0219(6) 0.0145(5) 0.0047(5) 0.0137(5)
C1 0.0223(6) 0.0192(6) 0.0125(5) 0.0064(5) 0.0067(4) 0.0083(5)
C23 0.0144(5) 0.0298(7) 0.0222(6) 0.0182(6) 0.0038(4) 0.0048(5)
C16 0.0200(5) 0.0144(6) 0.0185(6) 0.0082(5) 0.0072(4) 0.0059(4)
C18 0.0220(6) 0.0267(7) 0.0211(6) 0.0152(5) 0.0072(5) 0.0144(5)
C19 0.0233(6) 0.0234(7) 0.0214(6) 0.0096(5) 0.0076(5) 0.0151(5)
C12 0.0148(5) 0.0215(7) 0.0241(6) 0.0081(5) 0.0069(5) 0.0033(5)
C24 0.0188(6) 0.0228(7) 0.0298(7) 0.0193(6) -0.0009(5) -0.0025(5)
C17 0.0270(6) 0.0203(6) 0.0160(6) 0.0077(5) 0.0105(5) 0.0108(5)
C14 0.0147(5) 0.0291(7) 0.0202(6) 0.0089(5) 0.0037(4) 0.0107(5)
C25 0.0259(6) 0.0141(6) 0.0263(7) 0.0116(5) -0.0017(5) 0.0041(5)
C13 0.0128(5) 0.0315(7) 0.0256(6) 0.0102(6) 0.0061(5) 0.0075(5)
B1 0.0131(5) 0.0123(6) 0.0124(5) 0.0055(5) 0.0044(4) 0.0064(4)

loop_
_atom_type_symbol
_atom_type_description
_atom_type_scat_dispersion_real
_atom_type_scat_dispersion_imag
_atom_type_scat_source
C C 0.0033 0.0016 'International Tables Vol C Tables 4.2.6.8 and 6.1.1.4'
H H 0.0000 0.0000 'International Tables Vol C Tables 4.2.6.8 and 6.1.1.4'
B B 0.0013 0.0007 'International Tables Vol C Tables 4.2.6.8 and 6.1.1.4'
F F 0.0171 0.0103 'International Tables Vol C Tables 4.2.6.8 and 6.1.1.4'
N N 0.0061 0.0033 'International Tables Vol C Tables 4.2.6.8 and 6.1.1.4'
O O 0.0106 0.0060 'International Tables Vol C Tables 4.2.6.8 and 6.1.1.4'

loop_
_geom_angle_atom_site_label_1
_geom_angle_atom_site_label_2
_geom_angle_atom_site_label_3
_geom_angle
_geom_angle_site_symmetry_1
_geom_angle_site_symmetry_3
_geom_angle_publ_flag
C1 O2 B1 125.70(9) . . ?
N1 O1 B1 114.24(8) . . ?
O1 N1 C11 109.84(8) . . ?
O1 N1 C15 109.96(8) . . ?
O1 N1 H1 103.5(10) . . ?
C11 N1 H1 108.4(10) . . ?
C15 N1 C11 118.67(9) . . ?
C15 N1 H1 105.3(10) . . ?
C32 C31 C36 113.86(10) . . ?
C32 C31 B1 125.75(10) . . ?
C36 C31 B1 120.35(10) . . ?
F32 C32 C31 121.13(10) . . ?
F32 C32 C33 114.94(11) . . ?
C31 C32 C33 123.93(11) . . ?
C22 C21 B1 118.09(10) . . ?
C26 C21 C22 113.60(11) . . ?
C26 C21 B1 127.98(10) . . ?
F36 C36 C31 119.43(10) . . ?
F36 C36 C35 116.13(10) . . ?
C35 C36 C31 124.44(11) . . ?
F22 C22 C21 119.76(10) . . ?
F22 C22 C23 115.83(11) . . ?
C23 C22 C21 124.40(12) . . ?
C16 C11 N1 106.85(9) . . ?
C16 C11 C12 109.36(10) . . ?
C12 C11 N1 107.28(9) . . ?
C17 C11 N1 111.27(10) . . ?
C17 C11 C16 109.41(10) . . ?
C17 C11 C12 112.49(10) . . ?
C18 C15 N1 107.07(9) . . ?
C18 C15 C19 109.90(11) . . ?
C18 C15 C14 108.42(10) . . ?
C19 C15 N1 111.33(10) . . ?
C19 C15 C14 112.56(10) . . ?
C14 C15 N1 107.35(10) . . ?
F35 C35 C36 120.84(11) . . ?
F35 C35 C34 119.99(11) . . ?
C34 C35 C36 119.17(11) . . ?
F26 C26 C21 121.50(10) . . ?
F26 C26 C25 114.62(12) . . ?
C21 C26 C25 123.88(12) . . ?
F33 C33 C32 120.46(11) . . ?
F33 C33 C34 120.04(11) . . ?
C34 C33 C32 119.49(11) . . ?
F34 C34 C35 120.80(11) . . ?
F34 C34 C33 120.12(12) . . ?
C35 C34 C33 119.08(11) . . ?
O2 C1 H00A 109.5 . . ?
O2 C1 H00B 109.5 . . ?
O2 C1 H00C 109.5 . . ?
H00A C1 H00B 109.5 . . ?
H00A C1 H00C 109.5 . . ?
H00B C1 H00C 109.5 . . ?
F23 C23 C22 120.52(13) . . ?
F23 C23 C24 120.15(11) . . ?
C24 C23 C22 119.31(12) . . ?
C11 C16 H00D 109.5 . . ?
C11 C16 H00F 109.5 . . ?
C11 C16 H00G 109.5 . . ?
H00D C16 H00F 109.5 . . ?
H00D C16 H00G 109.5 . . ?
H00F C16 H00G 109.5 . . ?
C15 C18 H00H 109.5 . . ?
C15 C18 H00I 109.5 . . ?
C15 C18 H00J 109.5 . . ?
H00H C18 H00I 109.5 . . ?
H00H C18 H00J 109.5 . . ?
H00I C18 H00J 109.5 . . ?
C15 C19 H00K 109.5 . . ?
C15 C19 H00L 109.5 . . ?
C15 C19 H00M 109.5 . . ?
H00K C19 H00L 109.5 . . ?
H00K C19 H00M 109.5 . . ?
H00L C19 H00M 109.5 . . ?
C11 C12 H00N 108.7 . . ?
C11 C12 H00O 108.7 . . ?
H00N C12 H00O 107.6 . . ?
C13 C12 C11 114.30(11) . . ?
C13 C12 H00N 108.7 . . ?
C13 C12 H00O 108.7 . . ?
F24 C24 C23 120.46(13) . . ?
F24 C24 C25 120.06(13) . . ?
C23 C24 C25 119.47(11) . . ?
C11 C17 H00P 109.5 . . ?
C11 C17 H00Q 109.5 . . ?
C11 C17 H00R 109.5 . . ?
H00P C17 H00Q 109.5 . . ?
H00P C17 H00R 109.5 . . ?
H00Q C17 H00R 109.5 . . ?
C15 C14 H00S 108.9 . . ?
C15 C14 H00T 108.9 . . ?
H00S C14 H00T 107.7 . . ?
C13 C14 C15 113.38(10) . . ?
C13 C14 H00S 108.9 . . ?
C13 C14 H00T 108.9 . . ?
F25 C25 C26 120.56(13) . . ?
F25 C25 C24 120.10(12) . . ?
C24 C25 C26 119.32(13) . . ?
C12 C13 H01A 109.8 . . ?
C12 C13 H01B 109.8 . . ?
C14 C13 C12 109.46(10) . . ?
C14 C13 H01A 109.8 . . ?
C14 C13 H01B 109.8 . . ?
H01A C13 H01B 108.2 . . ?
O2 B1 O1 105.99(9) . . ?
O2 B1 C31 112.27(10) . . ?
O2 B1 C21 116.71(9) . . ?
O1 B1 C31 106.12(8) . . ?
O1 B1 C21 108.94(9) . . ?
C21 B1 C31 106.32(9) . . ?

loop_
_geom_bond_atom_site_label_1
_geom_bond_atom_site_label_2
_geom_bond_distance
_geom_bond_site_symmetry_2
_geom_bond_publ_flag
F36 C36 1.3566(14) . ?
F32 C32 1.3507(13) . ?
F22 C22 1.3548(15) . ?
F33 C33 1.3444(14) . ?
F35 C35 1.3454(14) . ?
F26 C26 1.3492(15) . ?
F23 C23 1.3481(16) . ?
O2 C1 1.4150(14) . ?
O2 B1 1.4404(15) . ?
O1 N1 1.4149(12) . ?
O1 B1 1.5464(14) . ?
F34 C34 1.3416(14) . ?
F25 C25 1.3384(17) . ?
F24 C24 1.3455(14) . ?
N1 C11 1.5471(15) . ?
N1 C15 1.5406(15) . ?
N1 H1 0.907(17) . ?
C31 C32 1.3857(16) . ?
C31 C36 1.3885(16) . ?
C31 B1 1.6595(17) . ?
C32 C33 1.3858(16) . ?
C21 C22 1.3934(17) . ?
C21 C26 1.3898(18) . ?
C21 B1 1.6565(17) . ?
C36 C35 1.3815(17) . ?
C22 C23 1.3832(17) . ?
C11 C16 1.5244(17) . ?
C11 C12 1.5336(17) . ?
C11 C17 1.5237(17) . ?
C15 C18 1.5274(17) . ?
C15 C19 1.5286(18) . ?
C15 C14 1.5337(17) . ?
C35 C34 1.3792(19) . ?
C26 C25 1.3904(17) . ?
C33 C34 1.3808(18) . ?
C1 H00A 0.9800 . ?
C1 H00B 0.9800 . ?
C1 H00C 0.9800 . ?
C23 C24 1.370(2) . ?
C16 H00D 0.9800 . ?
C16 H00F 0.9800 . ?
C16 H00G 0.9800 . ?
C18 H00H 0.9800 . ?
C18 H00I 0.9800 . ?
C18 H00J 0.9800 . ?
C19 H00K 0.9800 . ?
C19 H00L 0.9800 . ?
C19 H00M 0.9800 . ?
C12 H00N 0.9900 . ?
C12 H00O 0.9900 . ?
C12 C13 1.521(2) . ?
C24 C25 1.380(2) . ?
C17 H00P 0.9800 . ?
C17 H00Q 0.9800 . ?
C17 H00R 0.9800 . ?
C14 H00S 0.9900 . ?
C14 H00T 0.9900 . ?
C14 C13 1.5201(19) . ?
C13 H01A 0.9900 . ?
C13 H01B 0.9900 . ?

loop_
_geom_torsion_atom_site_label_1
_geom_torsion_atom_site_label_2
_geom_torsion_atom_site_label_3
_geom_torsion_atom_site_label_4
_geom_torsion
_geom_torsion_site_symmetry_1
_geom_torsion_site_symmetry_2
_geom_torsion_site_symmetry_3
_geom_torsion_site_symmetry_4
_geom_torsion_publ_flag
F36 C36 C35 F35 0.25(17) . . . . ?
F36 C36 C35 C34 179.89(11) . . . . ?
F32 C32 C33 F33 -1.05(16) . . . . ?
F32 C32 C33 C34 178.14(11) . . . . ?
F22 C22 C23 F23 -0.08(16) . . . . ?
F22 C22 C23 C24 -178.39(11) . . . . ?
F33 C33 C34 F34 -0.35(18) . . . . ?
F33 C33 C34 C35 179.25(11) . . . . ?
F35 C35 C34 F34 -0.31(19) . . . . ?
F35 C35 C34 C33 -179.91(11) . . . . ?
F26 C26 C25 F25 0.36(17) . . . . ?
F26 C26 C25 C24 179.19(11) . . . . ?
F23 C23 C24 F24 1.16(18) . . . . ?
F23 C23 C24 C25 -177.50(11) . . . . ?
O1 N1 C11 C16 -65.68(11) . . . . ?
O1 N1 C11 C12 177.13(9) . . . . ?
O1 N1 C11 C17 53.70(12) . . . . ?
O1 N1 C15 C18 65.48(12) . . . . ?
O1 N1 C15 C19 -54.67(12) . . . . ?
O1 N1 C15 C14 -178.28(9) . . . . ?
F24 C24 C25 F25 -0.53(19) . . . . ?
F24 C24 C25 C26 -179.37(11) . . . . ?
N1 O1 B1 O2 9.23(12) . . . . ?
N1 O1 B1 C31 -110.31(9) . . . . ?
N1 O1 B1 C21 135.58(9) . . . . ?
N1 C11 C12 C13 -51.66(14) . . . . ?
N1 C15 C14 C13 53.75(14) . . . . ?
C31 C32 C33 F33 179.27(10) . . . . ?
C31 C32 C33 C34 -1.54(18) . . . . ?
C31 C36 C35 F35 -179.17(11) . . . . ?
C31 C36 C35 C34 0.47(19) . . . . ?
C32 C31 C36 F36 178.84(9) . . . . ?
C32 C31 C36 C35 -1.76(17) . . . . ?
C32 C31 B1 O2 10.75(15) . . . . ?
C32 C31 B1 O1 126.10(11) . . . . ?
C32 C31 B1 C21 -118.00(11) . . . . ?
C32 C33 C34 F34 -179.55(11) . . . . ?
C32 C33 C34 C35 0.05(19) . . . . ?
C21 C22 C23 F23 178.41(10) . . . . ?
C21 C22 C23 C24 0.10(19) . . . . ?
C21 C26 C25 F25 -179.17(11) . . . . ?
C21 C26 C25 C24 -0.34(19) . . . . ?
C36 C31 C32 F32 -177.37(10) . . . . ?
C36 C31 C32 C33 2.29(16) . . . . ?
C36 C31 B1 O2 -166.65(10) . . . . ?
C36 C31 B1 O1 -51.30(13) . . . . ?
C36 C31 B1 C21 64.60(13) . . . . ?
C36 C35 C34 F34 -179.95(11) . . . . ?
C36 C35 C34 C33 0.45(19) . . . . ?
C22 C21 C26 F26 -178.34(10) . . . . ?
C22 C21 C26 C25 1.16(17) . . . . ?
C22 C21 B1 O2 -70.26(14) . . . . ?
C22 C21 B1 O1 169.83(9) . . . . ?
C22 C21 B1 C31 55.85(13) . . . . ?
C22 C23 C24 F24 179.48(11) . . . . ?
C22 C23 C24 C25 0.82(19) . . . . ?
C11 N1 C15 C18 -166.93(10) . . . . ?
C11 N1 C15 C19 72.93(12) . . . . ?
C11 N1 C15 C14 -50.68(13) . . . . ?
C11 C12 C13 C14 58.37(15) . . . . ?
C15 N1 C11 C16 166.67(10) . . . . ?
C15 N1 C11 C12 49.48(13) . . . . ?
C15 N1 C11 C17 -73.96(12) . . . . ?
C15 C14 C13 C12 -59.19(15) . . . . ?
C26 C21 C22 F22 177.39(10) . . . . ?
C26 C21 C22 C23 -1.04(17) . . . . ?
C26 C21 B1 O2 116.85(13) . . . . ?
C26 C21 B1 O1 -3.06(15) . . . . ?
C26 C21 B1 C31 -117.04(12) . . . . ?
C1 O2 B1 O1 135.61(10) . . . . ?
C1 O2 B1 C31 -108.96(12) . . . . ?
C1 O2 B1 C21 14.13(16) . . . . ?
C23 C24 C25 F25 178.13(11) . . . . ?
C23 C24 C25 C26 -0.71(19) . . . . ?
C16 C11 C12 C13 -167.20(10) . . . . ?
C18 C15 C14 C13 169.11(11) . . . . ?
C19 C15 C14 C13 -69.10(14) . . . . ?
C17 C11 C12 C13 71.03(14) . . . . ?
B1 O1 N1 C11 114.27(10) . . . . ?
B1 O1 N1 C15 -113.38(10) . . . . ?
B1 C31 C32 F32 5.08(17) . . . . ?
B1 C31 C32 C33 -175.26(11) . . . . ?
B1 C31 C36 F36 -3.47(16) . . . . ?
B1 C31 C36 C35 175.94(11) . . . . ?
B1 C21 C22 F22 3.50(16) . . . . ?
B1 C21 C22 C23 -174.93(11) . . . . ?
B1 C21 C26 F26 -5.18(18) . . . . ?
B1 C21 C26 C25 174.32(11) . . . . ?

loop_
_smtbx_masks_void_nr
_smtbx_masks_void_average_x
_smtbx_masks_void_average_y
_smtbx_masks_void_average_z
_smtbx_masks_void_volume
_smtbx_masks_void_count_electrons
_smtbx_masks_void_content
1 0.500 0.000 0.500 144.6 45.1 ?
